data_7120103
loop_
_publ_author_name
'Zhu, Chongwei'
'Wang, Tsai-Hui'
'Su, Chien-Jhang'
'Lee, Shern-Long'
'Rives, Arnaud'
'Duhayon, Carine'
'Kauffmann, Brice'
'Maraval, Val\'erie'
'CHEN, Chun-hsien'
'Hsu, Hsiu-Fu'
'Chauvin, Remi'

_publ_section_title
;
 3D and 2D Supramolecular Assemblies and Thermotropic Behavior of a
 Carbo-benzenic Mesogen
;
_journal_name_full 'Chem. Commun.'
_journal_paper_doi 10.1039/C7CC02430D
_journal_year 2017
_chemical_formula_moiety 'C130 H174 O6'
_chemical_formula_sum 'C130 H174 O6'
_chemical_formula_weight 1832.81
_space_group_IT_number 14
_symmetry_cell_setting monoclinic
_symmetry_space_group_name_Hall '-P 2ybc'
_symmetry_space_group_name_H-M 'P 1 21/c 1'
_atom_sites_solution_hydrogens difmap
_atom_sites_solution_primary direct
_audit_update_record
;
2017-04-27 deposited with the CCDC.
2017-05-05 downloaded from the CCDC.
;
_cell_angle_alpha 90
_cell_angle_beta 91.49(3)
_cell_angle_gamma 90
_cell_formula_units_Z 2
_cell_length_a 49.45(2)
_cell_length_b 15.293(11)
_cell_length_c 7.3526(14)
_cell_measurement_reflns_used 1114
_cell_measurement_temperature 100
_cell_measurement_theta_max 51
_cell_measurement_theta_min 6
_cell_volume 5558(5)
_computing_cell_refinement 'CrysAlisPro 1.171.38.43 (Rigaku OD, 2015)'
_computing_data_collection 'CrysAlisPro 1.171.38.43 (Rigaku OD, 2015)'
_computing_data_reduction 'CrysAlisPro 1.171.38.43 (Rigaku OD, 2015)'
_computing_molecular_graphics 'CAMERON (Watkin et al., 1996)'
_computing_publication_material 'CRYSTALS (Betteridge et al., 2003)'
_computing_structure_refinement 'CRYSTALS (Betteridge et al., 2003)'
_computing_structure_solution 'SHELXS 86 (Sheldrick, 1986)'
_diffrn_ambient_temperature 100
_diffrn_measured_fraction_theta_full 0.884
_diffrn_measured_fraction_theta_max 0.790
_diffrn_measurement_device 'abstract diffractometer'
_diffrn_measurement_device_type 'dtrek-CrysAlisPro-abstract goniometer imported rigaku-d*trek images'
_diffrn_measurement_method '\f scans'
_diffrn_radiation_monochromator graphite
_diffrn_radiation_type 'Cu K\a'
_diffrn_radiation_wavelength 1.54184
_diffrn_reflns_av_R_equivalents 0.086
_diffrn_reflns_limit_h_max 50
_diffrn_reflns_limit_h_min -49
_diffrn_reflns_limit_k_max 11
_diffrn_reflns_limit_k_min 0
_diffrn_reflns_limit_l_max 7
_diffrn_reflns_limit_l_min 0
_diffrn_reflns_number 4780
_diffrn_reflns_theta_full 25.143
_diffrn_reflns_theta_max 51.312
_diffrn_reflns_theta_min 5.855
_diffrn_standards_number 0
_exptl_absorpt_coefficient_mu 0.490
_exptl_absorpt_correction_T_max 1.00
_exptl_absorpt_correction_T_min 0.48
_exptl_absorpt_correction_type multi-scan
_exptl_absorpt_process_details 'DENZO/SCALEPACK (Otwinowski & Minor, 1997)'
_exptl_crystal_colour red
_exptl_crystal_density_diffrn 1.095
_exptl_crystal_density_method 'not measured'
_exptl_crystal_description planar
_exptl_crystal_F_000 2004
_exptl_crystal_size_max 0.040
_exptl_crystal_size_mid 0.030
_exptl_crystal_size_min 0.005
_refine_diff_density_max 0.97
_refine_diff_density_min -0.79
_refine_ls_extinction_method None
_refine_ls_goodness_of_fit_ref 0.9377
_refine_ls_hydrogen_treatment constr
_refine_ls_matrix_type full
_refine_ls_number_parameters 241
_refine_ls_number_reflns 2434
_refine_ls_number_restraints 0
_refine_ls_R_factor_all 0.3147
_refine_ls_R_factor_gt 0.2568
_refine_ls_shift/su_max 0.0027119
_refine_ls_shift/su_mean 0.0004798
_refine_ls_structure_factor_coef F
_refine_ls_weighting_details
;
 Method, part 1, Chebychev polynomial, (Watkin, 1994, Prince, 1982) 
 [weight] = 1.0/[A~0~*T~0~(x)+A~1~*T~1~(x) ... +A~n-1~]*T~n-1~(x)] 
 where A~i~ are the Chebychev coefficients listed below and x= Fcalc/Fmax 
 Method = Robust Weighting (Prince, 1982) 
 W = [weight] * [1-(deltaF/6*sigmaF)^2^]^2^ 
 A~i~ are: 
 26.0 31.6 21.7 6.93 
;
_refine_ls_weighting_scheme calc
_refine_ls_wR_factor_all 0.3463
_refine_ls_wR_factor_gt 0.2735
_refine_ls_wR_factor_ref 0.2680
_reflns_limit_h_max 50
_reflns_limit_h_min -49
_reflns_limit_k_max 11
_reflns_limit_k_min 0
_reflns_limit_l_max 7
_reflns_limit_l_min 0
_reflns_number_gt 2738
_reflns_number_total 4780
_reflns_threshold_expression I>2.0\s(I)
_oxford_refine_ls_r_factor_ref 0.2493
_oxford_reflns_number_all 4762
_oxford_reflns_threshold_expression_ref I>2.5\s(I)
_cod_data_source_file c7cc02430d2.cif
_cod_data_source_block 1
_cod_original_cell_volume 5558(2)
_cod_original_sg_symbol_H-M 'P 1 21/c 1 '
_cod_database_code 7120103

loop_
_symmetry_equiv_pos_as_xyz
x,y,z
-x,-y,-z
-x,y+1/2,-z+1/2
x,-y+1/2,z+1/2

loop_
_atom_site_label
_atom_site_type_symbol
_atom_site_fract_x
_atom_site_fract_y
_atom_site_fract_z
_atom_site_U_iso_or_equiv
_atom_site_occupancy
_atom_site_adp_type
_atom_site_refinement_flags_posn
C1 C 0.5706(4) 0.9261(17) 0.342(3) 0.040(6) 1.0000 Uiso .
C2 C 0.5485(4) 0.8704(16) 0.374(3) 0.036(6) 1.0000 Uiso .
C3 C 0.5308(5) 0.8142(18) 0.399(3) 0.054(7) 1.0000 Uiso .
C4 C 0.5111(4) 0.7569(16) 0.424(3) 0.036(6) 1.0000 Uiso .
C5 C 0.4854(3) 0.7726(13) 0.451(2) 0.016(4) 1.0000 Uiso .
C6 C 0.5700(5) 1.019(2) 0.386(3) 0.060(7) 1.0000 Uiso .
C7 C 0.5663(5) 1.099(2) 0.417(3) 0.061(8) 1.0000 Uiso .
C8 C 0.5626(5) 1.188(2) 0.472(3) 0.066(8) 1.0000 Uiso .
C9 C 0.5375(4) 1.2104(15) 0.521(3) 0.034(6) 1.0000 Uiso .
C10 C 0.5957(6) 0.887(2) 0.273(4) 0.074(9) 1.0000 Uiso .
C11 C 0.6159(6) 0.852(2) 0.222(4) 0.071(8) 1.0000 Uiso .
O18 O 0.7093(3) 0.8854(12) 0.062(2) 0.058(5) 1.0000 Uiso .
C19 C 0.7089(5) 0.978(2) 0.126(4) 0.072(8) 1.0000 Uiso .
C20 C 0.7354(4) 1.0183(17) 0.090(3) 0.051(7) 1.0000 Uiso .
C21 C 0.7587(5) 0.974(2) 0.204(4) 0.076(9) 1.0000 Uiso .
C22 C 0.7868(6) 1.021(2) 0.172(4) 0.097(11) 1.0000 Uiso .
C23 C 0.8100(5) 0.981(2) 0.280(4) 0.068(8) 1.0000 Uiso .
C24 C 0.8373(5) 1.0194(19) 0.257(3) 0.065(8) 1.0000 Uiso .
C25 C 0.8619(4) 0.9876(15) 0.329(3) 0.033(5) 1.0000 Uiso .
C26 C 0.8875(4) 1.0217(17) 0.307(3) 0.043(6) 1.0000 Uiso .
C27 C 0.9110(5) 0.9974(19) 0.374(3) 0.057(7) 1.0000 Uiso .
C28 C 0.9367(5) 1.0361(19) 0.341(4) 0.069(8) 1.0000 Uiso .
C29 C 0.9612(9) 1.019(3) 0.417(6) 0.147(16) 1.0000 Uiso .
C30 C 0.9646(9) 1.044(3) 0.645(6) 0.176(19) 1.0000 Uiso .
O31 O 0.7127(3) 0.7182(13) -0.004(2) 0.073(5) 1.0000 Uiso .
C32 C 0.7294(4) 0.6699(18) 0.107(3) 0.049(7) 1.0000 Uiso .
C33 C 0.7588(4) 0.6962(17) 0.102(3) 0.047(6) 1.0000 Uiso .
C34 C 0.7810(6) 0.644(2) 0.223(4) 0.096(10) 1.0000 Uiso .
C35 C 0.8079(5) 0.6877(19) 0.188(3) 0.064(8) 1.0000 Uiso .
C36 C 0.8304(5) 0.6419(19) 0.298(3) 0.055(7) 1.0000 Uiso .
C37 C 0.8567(5) 0.6805(18) 0.270(3) 0.057(7) 1.0000 Uiso .
C38 C 0.8807(5) 0.6416(19) 0.358(3) 0.057(7) 1.0000 Uiso .
C39 C 0.9077(5) 0.6796(19) 0.339(3) 0.060(7) 1.0000 Uiso .
C40 C 0.9319(6) 0.648(2) 0.429(5) 0.103(11) 1.0000 Uiso .
C41 C 0.9599(6) 0.683(2) 0.389(4) 0.087(10) 1.0000 Uiso .
C42 C 0.9836(7) 0.642(3) 0.498(5) 0.112(12) 1.0000 Uiso .
C43 C 1.0093(7) 0.687(3) 0.438(5) 0.121(13) 1.0000 Uiso .
O44 O 0.6735(3) 0.6019(11) 0.0693(19) 0.051(4) 1.0000 Uiso .
C45 C 0.6511(5) 0.5464(17) 0.112(3) 0.058(7) 1.0000 Uiso .
C46 C 0.6628(4) 0.4553(16) 0.059(3) 0.040(6) 1.0000 Uiso .
C47 C 0.6895(5) 0.4334(19) 0.138(3) 0.065(8) 1.0000 Uiso .
C48 C 0.7010(5) 0.3398(19) 0.086(3) 0.066(8) 1.0000 Uiso .
C49 C 0.7258(5) 0.305(2) 0.182(4) 0.076(9) 1.0000 Uiso .
C50 C 0.7506(5) 0.3526(19) 0.132(3) 0.062(8) 1.0000 Uiso .
C51 C 0.7753(5) 0.3172(18) 0.233(3) 0.057(7) 1.0000 Uiso .
C52 C 0.8023(5) 0.356(2) 0.201(4) 0.075(9) 1.0000 Uiso .
C53 C 0.8250(4) 0.3228(18) 0.285(3) 0.049(7) 1.0000 Uiso .
C54 C 0.8531(5) 0.3498(19) 0.263(3) 0.062(8) 1.0000 Uiso .
C55 C 0.8758(6) 0.311(2) 0.359(4) 0.099(11) 1.0000 Uiso .
C56 C 0.9038(5) 0.3398(19) 0.316(3) 0.067(8) 1.0000 Uiso .
H191 H 0.7039 0.9802 0.2537 0.0920 1.0000 Uiso R
H192 H 0.6956 1.0090 0.0524 0.0920 1.0000 Uiso R
H201 H 0.7348 1.0794 0.1257 0.0881 1.0000 Uiso R
H202 H 0.7398 1.0143 -0.0382 0.0881 1.0000 Uiso R
H212 H 0.7550 0.9797 0.3323 0.1330 1.0000 Uiso R
H211 H 0.7593 0.9126 0.1713 0.1330 1.0000 Uiso R
H222 H 0.7857 1.0822 0.2024 0.1141 1.0000 Uiso R
H221 H 0.7904 1.0141 0.0433 0.1141 1.0000 Uiso R
H231 H 0.8060 0.9857 0.4082 0.0920 1.0000 Uiso R
H232 H 0.8117 0.9197 0.2476 0.0920 1.0000 Uiso R
H291 H 0.9747 1.0528 0.3527 0.1710 1.0000 Uiso R
H292 H 0.9641 0.9575 0.3969 0.1710 1.0000 Uiso R
H322 H 0.7237 0.6757 0.2331 0.0730 1.0000 Uiso R
H321 H 0.7279 0.6089 0.0701 0.0730 1.0000 Uiso R
H332 H 0.7596 0.7570 0.1404 0.0711 1.0000 Uiso R
H331 H 0.7637 0.6921 -0.0257 0.0712 1.0000 Uiso R
H341 H 0.7765 0.6470 0.3505 0.1110 1.0000 Uiso R
H342 H 0.7812 0.5834 0.1838 0.1110 1.0000 Uiso R
H351 H 0.8073 0.7482 0.2289 0.0861 1.0000 Uiso R
H352 H 0.8120 0.6856 0.0602 0.0860 1.0000 Uiso R
H361 H 0.8261 0.6440 0.4256 0.0791 1.0000 Uiso R
H362 H 0.8312 0.5815 0.2581 0.0790 1.0000 Uiso R
H372 H 0.8555 0.7397 0.3176 0.0840 1.0000 Uiso R
H371 H 0.8594 0.6825 0.1409 0.0841 1.0000 Uiso R
H382 H 0.8778 0.6400 0.4878 0.0890 1.0000 Uiso R
H381 H 0.8815 0.5823 0.3115 0.0890 1.0000 Uiso R
H391 H 0.9062 0.7406 0.3727 0.0730 1.0000 Uiso R
H392 H 0.9110 0.6756 0.2096 0.0731 1.0000 Uiso R
H401 H 0.9300 0.6572 0.5582 0.1370 1.0000 Uiso R
H402 H 0.9325 0.5855 0.4039 0.1370 1.0000 Uiso R
H411 H 0.9599 0.7455 0.4022 0.1170 1.0000 Uiso R
H412 H 0.9635 0.6674 0.2642 0.1170 1.0000 Uiso R
H422 H 0.9813 0.6583 0.6240 0.1490 1.0000 Uiso R
H421 H 0.9842 0.5790 0.4872 0.1490 1.0000 Uiso R
H452 H 0.6460 0.5483 0.2388 0.0781 1.0000 Uiso R
H451 H 0.6355 0.5593 0.0344 0.0780 1.0000 Uiso R
H462 H 0.6640 0.4528 -0.0732 0.0651 1.0000 Uiso R
H461 H 0.6508 0.4093 0.0998 0.0650 1.0000 Uiso R
H492 H 0.7285 0.2433 0.1542 0.1030 1.0000 Uiso R
H491 H 0.7233 0.3117 0.3124 0.1031 1.0000 Uiso R
H501 H 0.7529 0.3488 0.0019 0.1121 1.0000 Uiso R
H502 H 0.7487 0.4134 0.1678 0.1120 1.0000 Uiso R
H511 H 0.7767 0.2564 0.1965 0.0810 1.0000 Uiso R
H512 H 0.7721 0.3201 0.3630 0.0811 1.0000 Uiso R
H562 H 0.9143 0.3387 0.4279 0.0920 1.0000 Uiso R
H561 H 0.9027 0.3987 0.2718 0.0920 1.0000 Uiso R
H563 H 0.9126 0.3037 0.2291 0.0921 1.0000 Uiso R
H431 H 1.0250 0.6681 0.5041 0.2024 1.0000 Uiso R
H432 H 1.0078 0.7490 0.4476 0.2024 1.0000 Uiso R
H433 H 1.0107 0.6712 0.3141 0.2024 1.0000 Uiso R
H301 H 0.9821 1.0285 0.6890 0.1879 1.0000 Uiso R
H302 H 0.9617 1.1049 0.6650 0.1879 1.0000 Uiso R
H303 H 0.9514 1.0115 0.7081 0.1879 1.0000 Uiso R
H521 H 0.8050 0.3570 0.0737 0.0918 1.0000 Uiso R
H522 H 0.8016 0.4141 0.2460 0.0918 1.0000 Uiso R
H541 H 0.8566 0.3533 0.1365 0.0820 1.0000 Uiso R
H542 H 0.8532 0.4069 0.3136 0.0820 1.0000 Uiso R
H551 H 0.8730 0.3105 0.4866 0.1057 1.0000 Uiso R
H552 H 0.8749 0.2523 0.3146 0.1057 1.0000 Uiso R
H471 H 0.7019 0.4732 0.0871 0.0940 1.0000 Uiso R
H472 H 0.6892 0.4411 0.2659 0.0940 1.0000 Uiso R
H481 H 0.7033 0.3352 -0.0415 0.1109 1.0000 Uiso R
H482 H 0.6870 0.3013 0.1219 0.1109 1.0000 Uiso R
C63 C 0.5862(3) 1.2473(10) 0.447(2) 0.047(6) 1.0000 Uiso G
C64 C 0.5824(2) 1.3350(11) 0.4886(19) 0.042(6) 1.0000 Uiso G
C65 C 0.6041(3) 1.3925(8) 0.490(2) 0.049(6) 1.0000 Uiso G
C66 C 0.6298(3) 1.3623(11) 0.449(2) 0.056(7) 1.0000 Uiso G
C67 C 0.6337(2) 1.2746(12) 0.407(2) 0.067(8) 1.0000 Uiso G
C68 C 0.6119(3) 1.2171(8) 0.406(2) 0.054(7) 1.0000 Uiso G
C57 C 0.5192(3) 0.6611(8) 0.3655(18) 0.024(5) 1.0000 Uiso G
C58 C 0.5465(2) 0.6388(9) 0.3696(18) 0.031(5) 1.0000 Uiso G
C59 C 0.55434(19) 0.5542(10) 0.3266(19) 0.043(6) 1.0000 Uiso G
C60 C 0.5349(3) 0.4918(8) 0.2794(18) 0.040(6) 1.0000 Uiso G
C61 C 0.5077(2) 0.5140(9) 0.2753(19) 0.039(6) 1.0000 Uiso G
C62 C 0.49979(18) 0.5987(10) 0.3183(19) 0.057(7) 1.0000 Uiso G
C12 C 0.6400(3) 0.8163(12) 0.168(2) 0.045(6) 1.0000 Uiso G
C13 C 0.6616(3) 0.8717(9) 0.134(2) 0.061(7) 1.0000 Uiso G
C14 C 0.6862(3) 0.8371(12) 0.083(2) 0.056(7) 1.0000 Uiso G
C15 C 0.6893(3) 0.7471(12) 0.065(2) 0.054(7) 1.0000 Uiso G
C16 C 0.6677(4) 0.6917(9) 0.099(3) 0.063(8) 1.0000 Uiso G
C17 C 0.6426(5) 0.7184(18) 0.144(3) 0.060(7) 1.0000 Uiso .
H131 H 0.6589 0.9321 0.1493 0.0856 1.0000 Uiso .
H171 H 0.6277 0.6808 0.1635 0.0877 1.0000 Uiso R
H571 H 0.5601 0.6806 0.4102 0.0421 1.0000 Uiso .
H572 H 0.5727 0.5394 0.3242 0.0661 1.0000 Uiso .
H573 H 0.5396 0.4368 0.2400 0.0490 1.0000 Uiso .
H574 H 0.4938 0.4755 0.2419 0.0455 1.0000 Uiso .
H575 H 0.4812 0.6167 0.3279 0.0887 1.0000 Uiso .
H631 H 0.5655 1.3571 0.5154 0.0464 1.0000 Uiso .
H632 H 0.6025 1.4525 0.5203 0.0671 1.0000 Uiso .
H633 H 0.6457 1.4001 0.4556 0.0565 1.0000 Uiso .
H634 H 0.6518 1.2523 0.3859 0.1184 1.0000 Uiso .
H635 H 0.6148 1.1568 0.3809 0.0966 1.0000 Uiso .
H531 H 0.8220 0.3296 0.4116 0.0590 1.0000 Uiso R
H532 H 0.8248 0.2624 0.2553 0.0590 1.0000 Uiso R
H281 H 0.9340 1.0966 0.3628 0.0815 1.0000 Uiso R
H282 H 0.9392 1.0268 0.2147 0.0815 1.0000 Uiso R
H271 H 0.9093 1.0001 0.5023 0.0679 1.0000 Uiso R
H272 H 0.9128 0.9381 0.3376 0.0679 1.0000 Uiso R
H261 H 0.8858 1.0806 0.3463 0.0507 1.0000 Uiso R
H262 H 0.8897 1.0205 0.1791 0.0507 1.0000 Uiso R
H251 H 0.8597 0.9863 0.4572 0.0383 1.0000 Uiso R
H252 H 0.8630 0.9295 0.2844 0.0383 1.0000 Uiso R
H241 H 0.8360 1.0772 0.3041 0.0763 1.0000 Uiso R
H242 H 0.8396 1.0218 0.1297 0.0763 1.0000 Uiso R

loop_
_atom_type_symbol
_atom_type_scat_dispersion_real
_atom_type_scat_dispersion_imag
_atom_type_scat_Cromer_Mann_a1
_atom_type_scat_Cromer_Mann_b1
_atom_type_scat_Cromer_Mann_a2
_atom_type_scat_Cromer_Mann_b2
_atom_type_scat_Cromer_Mann_a3
_atom_type_scat_Cromer_Mann_b3
_atom_type_scat_Cromer_Mann_a4
_atom_type_scat_Cromer_Mann_b4
_atom_type_scat_Cromer_Mann_c
_atom_type_scat_source
C 0.0181 0.0091 2.3100 20.8439 1.0200 10.2075 1.5886 0.5687 0.8650 51.6512 0.2156 'International Tables Vol C 4.2.6.8 and 6.1.1.4'
H 0.0000 0.0000 0.4930 10.5109 0.3229 26.1257 0.1402 3.1424 0.0408 57.7998 0.0030 'International Tables Vol C 4.2.6.8 and 6.1.1.4'
O 0.0492 0.0322 3.0485 13.2771 2.2868 5.7011 1.5463 0.3239 0.8670 32.9089 0.2508 'International Tables Vol C 4.2.6.8 and 6.1.1.4'

loop_
_geom_angle_atom_site_label_1
_geom_angle_atom_site_label_2
_geom_angle_atom_site_label_3
_geom_angle_site_symmetry_3
_geom_angle
_geom_angle_publ_flag
C2 C1 C6 . 122(2) yes
C2 C1 C10 . 118(2) yes
C6 C1 C10 . 120(2) yes
C1 C2 C3 . 174(3) yes
C2 C3 C4 . 177(3) yes
C3 C4 C5 . 128(2) yes
C3 C4 C57 . 112.4(18) yes
C5 C4 C57 . 117.7(18) yes
C4 C5 C9 2_676 177(2) yes
C1 C6 C7 . 173(3) yes
C6 C7 C8 . 174(3) yes
C7 C8 C9 . 116(2) yes
C7 C8 C63 . 116(2) yes
C9 C8 C63 . 128(3) yes
C8 C9 C5 2_676 174(2) yes
C1 C10 C11 . 178(3) yes
C10 C11 C12 . 177(3) yes
C19 O18 C14 . 117.1(17) yes
O18 C19 C20 . 109(2) yes
O18 C19 H191 . 110.6 no
C20 C19 H191 . 114.0 no
O18 C19 H192 . 107.7 no
C20 C19 H192 . 106.4 no
H191 C19 H192 . 109.3 no
C19 C20 C21 . 111(2) yes
C19 C20 H201 . 108.7 no
C21 C20 H201 . 107.3 no
C19 C20 H202 . 111.9 no
C21 C20 H202 . 108.1 no
H201 C20 H202 . 109.5 no
C20 C21 C22 . 111(2) yes
C20 C21 H212 . 109.4 no
C22 C21 H212 . 106.9 no
C20 C21 H211 . 108.5 no
C22 C21 H211 . 111.2 no
H212 C21 H211 . 109.5 no
C21 C22 C23 . 113(3) yes
C21 C22 H222 . 110.4 no
C23 C22 H222 . 108.1 no
C21 C22 H221 . 106.5 no
C23 C22 H221 . 108.6 no
H222 C22 H221 . 109.8 no
C22 C23 C24 . 117(3) yes
C22 C23 H231 . 108.2 no
C24 C23 H231 . 106.7 no
C22 C23 H232 . 108.9 no
C24 C23 H232 . 105.7 no
H231 C23 H232 . 109.5 no
C23 C24 C25 . 127(2) yes
C23 C24 H241 . 104.9 no
C25 C24 H241 . 104.7 no
C23 C24 H242 . 105.0 no
C25 C24 H242 . 105.1 no
H241 C24 H242 . 109.5 no
C24 C25 C26 . 128(2) yes
C24 C25 H251 . 105.0 no
C26 C25 H251 . 104.9 no
C24 C25 H252 . 104.5 no
C26 C25 H252 . 104.6 no
H251 C25 H252 . 109.5 no
C25 C26 C27 . 131(2) yes
C25 C26 H261 . 103.7 no
C27 C26 H261 . 103.7 no
C25 C26 H262 . 103.9 no
C27 C26 H262 . 104.0 no
H261 C26 H262 . 109.5 no
C26 C27 C28 . 127(3) yes
C26 C27 H271 . 105.0 no
C28 C27 H271 . 104.8 no
C26 C27 H272 . 104.7 no
C28 C27 H272 . 104.9 no
H271 C27 H272 . 109.5 no
C27 C28 C29 . 130(3) yes
C27 C28 H281 . 104.1 no
C29 C28 H281 . 104.1 no
C27 C28 H282 . 104.0 no
C29 C28 H282 . 104.0 no
H281 C28 H282 . 109.5 no
C28 C29 C30 . 115(3) yes
C28 C29 H291 . 108.6 no
C30 C29 H291 . 108.0 no
C28 C29 H292 . 104.8 no
C30 C29 H292 . 110.7 no
H291 C29 H292 . 109.4 no
C29 C30 H301 . 109.8 no
C29 C30 H302 . 110.7 no
H301 C30 H302 . 109.5 no
C29 C30 H303 . 107.9 no
H301 C30 H303 . 109.5 no
H302 C30 H303 . 109.5 no
C32 O31 C15 . 117.7(17) yes
O31 C32 C33 . 114(2) yes
O31 C32 H322 . 109.5 no
C33 C32 H322 . 107.6 no
O31 C32 H321 . 108.1 no
C33 C32 H321 . 108.1 no
H322 C32 H321 . 109.4 no
C32 C33 C34 . 120(2) yes
C32 C33 H332 . 106.0 no
C34 C33 H332 . 107.0 no
C32 C33 H331 . 105.8 no
C34 C33 H331 . 108.6 no
H332 C33 H331 . 109.5 no
C33 C34 C35 . 106(2) yes
C33 C34 H341 . 110.2 no
C35 C34 H341 . 111.5 no
C33 C34 H342 . 108.9 no
C35 C34 H342 . 110.8 no
H341 C34 H342 . 109.5 no
C34 C35 C36 . 110(2) yes
C34 C35 H351 . 109.5 no
C36 C35 H351 . 107.3 no
C34 C35 H352 . 110.9 no
C36 C35 H352 . 109.3 no
H351 C35 H352 . 110.0 no
C35 C36 C37 . 113(2) yes
C35 C36 H361 . 108.9 no
C37 C36 H361 . 110.0 no
C35 C36 H362 . 108.2 no
C37 C36 H362 . 107.5 no
H361 C36 H362 . 109.6 no
C36 C37 C38 . 120(2) yes
C36 C37 H372 . 105.4 no
C38 C37 H372 . 106.2 no
C36 C37 H371 . 107.5 no
C38 C37 H371 . 108.3 no
H372 C37 H371 . 109.5 no
C37 C38 C39 . 122(2) yes
C37 C38 H382 . 107.8 no
C39 C38 H382 . 105.4 no
C37 C38 H381 . 105.4 no
C39 C38 H381 . 106.8 no
H382 C38 H381 . 109.4 no
C38 C39 C40 . 125(3) yes
C38 C39 H391 . 106.1 no
C40 C39 H391 . 106.1 no
C38 C39 H392 . 104.4 no
C40 C39 H392 . 105.6 no
H391 C39 H392 . 109.4 no
C39 C40 C41 . 123(3) yes
C39 C40 H401 . 107.6 no
C41 C40 H401 . 104.3 no
C39 C40 H402 . 106.0 no
C41 C40 H402 . 106.1 no
H401 C40 H402 . 109.5 no
C40 C41 C42 . 117(3) yes
C40 C41 H411 . 109.1 no
C42 C41 H411 . 110.5 no
C40 C41 H412 . 106.9 no
C42 C41 H412 . 103.7 no
H411 C41 H412 . 109.5 no
C41 C42 C43 . 108(3) yes
C41 C42 H422 . 106.7 no
C43 C42 H422 . 106.2 no
C41 C42 H421 . 112.5 no
C43 C42 H421 . 114.0 no
H422 C42 H421 . 109.5 no
C42 C43 H431 . 113.0 no
C42 C43 H432 . 111.5 no
H431 C43 H432 . 109.5 no
C42 C43 H433 . 103.8 no
H431 C43 H433 . 109.5 no
H432 C43 H433 . 109.5 no
C45 O44 C16 . 112.1(17) yes
O44 C45 C46 . 100.3(18) yes
O44 C45 H452 . 114.6 no
C46 C45 H452 . 112.1 no
O44 C45 H451 . 110.9 no
C46 C45 H451 . 109.0 no
H452 C45 H451 . 109.4 no
C45 C46 C47 . 116.0(19) yes
C45 C46 H462 . 108.6 no
C47 C46 H462 . 108.0 no
C45 C46 H461 . 109.6 no
C47 C46 H461 . 105.0 no
H462 C46 H461 . 109.5 no
C46 C47 C48 . 116(2) yes
C46 C47 H471 . 106.4 no
C48 C47 H471 . 104.1 no
C46 C47 H472 . 109.3 no
C48 C47 H472 . 111.3 no
H471 C47 H472 . 109.5 no
C47 C48 C49 . 120(2) yes
C47 C48 H481 . 110.8 no
C49 C48 H481 . 108.8 no
C47 C48 H482 . 102.9 no
C49 C48 H482 . 103.8 no
H481 C48 H482 . 109.5 no
C48 C49 C50 . 112(3) yes
C48 C49 H492 . 111.2 no
C50 C49 H492 . 107.8 no
C48 C49 H491 . 107.6 no
C50 C49 H491 . 108.5 no
H492 C49 H491 . 109.5 no
C49 C50 C51 . 111(2) yes
C49 C50 H501 . 109.6 no
C51 C50 H501 . 110.5 no
C49 C50 H502 . 108.5 no
C51 C50 H502 . 107.1 no
H501 C50 H502 . 109.7 no
C50 C51 C52 . 120(2) yes
C50 C51 H511 . 105.5 no
C52 C51 H511 . 105.4 no
C50 C51 H512 . 108.4 no
C52 C51 H512 . 108.0 no
H511 C51 H512 . 109.4 no
C51 C52 C53 . 121(3) yes
C51 C52 H521 . 108.4 no
C53 C52 H521 . 108.5 no
C51 C52 H522 . 106.0 no
C53 C52 H522 . 103.2 no
H521 C52 H522 . 109.5 no
C52 C53 C54 . 128(3) yes
C52 C53 H531 . 104.7 no
C54 C53 H531 . 104.7 no
C52 C53 H532 . 104.6 no
C54 C53 H532 . 104.6 no
H531 C53 H532 . 109.5 no
C53 C54 C55 . 124(3) yes
C53 C54 H541 . 108.9 no
C55 C54 H541 . 110.2 no
C53 C54 H542 . 102.2 no
C55 C54 H542 . 101.0 no
H541 C54 H542 . 109.5 no
C54 C55 C56 . 119(3) yes
C54 C55 H551 . 110.7 no
C56 C55 H551 . 111.6 no
C54 C55 H552 . 101.0 no
C56 C55 H552 . 104.0 no
H551 C55 H552 . 109.5 no
C55 C56 H562 . 107.3 no
C55 C56 H561 . 107.9 no
H562 C56 H561 . 109.4 no
C55 C56 H563 . 114.0 no
H562 C56 H563 . 108.6 no
H561 C56 H563 . 109.5 no
C8 C63 C64 . 116.4(17) yes
C8 C63 C68 . 123.2(17) yes
C64 C63 C68 . 119.996(17) yes
C63 C64 C65 . 119.997(17) yes
C63 C64 H631 . 122.0 no
C65 C64 H631 . 118.0 no
C64 C65 C66 . 120.01(5) yes
C64 C65 H632 . 122.9 no
C66 C65 H632 . 117.1 no
C65 C66 C67 . 120.00(3) yes
C65 C66 H633 . 122.0 no
C67 C66 H633 . 117.9 no
C66 C67 C68 . 119.995(17) yes
C66 C67 H634 . 120.3 no
C68 C67 H634 . 119.6 no
C63 C68 C67 . 120.01(3) yes
C63 C68 H635 . 120.6 no
C67 C68 H635 . 119.3 no
C4 C57 C58 . 118.3(11) yes
C4 C57 C62 . 121.7(11) yes
C58 C57 C62 . 119.98(2) yes
C57 C58 C59 . 120.00(2) yes
C57 C58 H571 . 120.8 no
C59 C58 H571 . 119.1 no
C58 C59 C60 . 120.01(2) yes
C58 C59 H572 . 120.4 no
C60 C59 H572 . 119.5 no
C59 C60 C61 . 119.99(4) yes
C59 C60 H573 . 122.0 no
C61 C60 H573 . 117.8 no
C60 C61 C62 . 120.00(2) yes
C60 C61 H574 . 123.9 no
C62 C61 H574 . 116.1 no
C61 C62 C57 . 120.02(2) yes
C61 C62 H575 . 123.8 no
C57 C62 H575 . 116.0 no
C11 C12 C13 . 118.9(18) yes
C11 C12 C17 . 120.2(20) yes
C13 C12 C17 . 120.9(10) yes
C12 C13 C14 . 119.98(5) yes
C12 C13 H131 . 117.8 no
C14 C13 H131 . 122.2 no
C13 C14 O18 . 124.3(15) yes
C13 C14 C15 . 120.00(3) yes
O18 C14 C15 . 115.5(15) yes
C14 C15 O31 . 117.0(15) yes
C14 C15 C16 . 120.026(12) yes
O31 C15 C16 . 122.6(15) yes
O44 C16 C15 . 113.6(14) yes
O44 C16 C17 . 121.3(19) yes
C15 C16 C17 . 124.9(13) yes
C12 C17 C16 . 114.1(19) yes
C12 C17 H171 . 120.8 no
C16 C17 H171 . 125.0 no

loop_
_geom_bond_atom_site_label_1
_geom_bond_atom_site_label_2
_geom_bond_site_symmetry_2
_geom_bond_distance
_geom_bond_publ_flag
C1 C2 . 1.41(3) yes
C1 C6 . 1.45(4) yes
C1 C10 . 1.48(3) yes
C2 C3 . 1.24(3) yes
C3 C4 . 1.33(3) yes
C4 C5 . 1.31(2) yes
C4 C57 . 1.58(3) yes
C5 C9 2_676 1.19(2) yes
C6 C7 . 1.27(3) yes
C7 C8 . 1.43(4) yes
C8 C9 . 1.35(3) yes
C8 C63 . 1.49(3) yes
C10 C11 . 1.20(3) yes
C11 C12 . 1.38(3) yes
O18 C19 . 1.49(3) yes
O18 C14 . 1.373(19) yes
C19 C20 . 1.48(3) yes
C19 H191 . 0.976 no
C19 H192 . 0.971 no
C20 C21 . 1.56(3) yes
C20 H201 . 0.972 no
C20 H202 . 0.972 no
C21 C22 . 1.59(4) yes
C21 H212 . 0.970 no
C21 H211 . 0.971 no
C22 C23 . 1.51(4) yes
C22 H222 . 0.971 no
C22 H221 . 0.969 no
C23 C24 . 1.49(3) yes
C23 H231 . 0.969 no
C23 H232 . 0.970 no
C24 C25 . 1.40(3) yes
C24 H241 . 0.950 no
C24 H242 . 0.950 no
C25 C26 . 1.38(3) yes
C25 H251 . 0.950 no
C25 H252 . 0.950 no
C26 C27 . 1.31(3) yes
C26 H261 . 0.950 no
C26 H262 . 0.950 no
C27 C28 . 1.43(3) yes
C27 H271 . 0.950 no
C27 H272 . 0.950 no
C28 C29 . 1.35(4) yes
C28 H281 . 0.950 no
C28 H282 . 0.950 no
C29 C30 . 1.72(6) yes
C29 H291 . 0.972 no
C29 H292 . 0.970 no
C30 H301 . 0.950 no
C30 H302 . 0.950 no
C30 H303 . 0.950 no
O31 C32 . 1.36(3) yes
O31 C15 . 1.349(19) yes
C32 C33 . 1.51(3) yes
C32 H322 . 0.976 no
C32 H321 . 0.974 no
C33 C34 . 1.60(4) yes
C33 H332 . 0.974 no
C33 H331 . 0.975 no
C34 C35 . 1.52(3) yes
C34 H341 . 0.971 no
C34 H342 . 0.971 no
C35 C36 . 1.53(3) yes
C35 H351 . 0.973 no
C35 H352 . 0.967 no
C36 C37 . 1.45(3) yes
C36 H361 . 0.968 no
C36 H362 . 0.970 no
C37 C38 . 1.46(3) yes
C37 H372 . 0.971 no
C37 H371 . 0.967 no
C38 C39 . 1.47(3) yes
C38 H382 . 0.968 no
C38 H381 . 0.971 no
C39 C40 . 1.44(4) yes
C39 H391 . 0.969 no
C39 H392 . 0.968 no
C40 C41 . 1.52(4) yes
C40 H401 . 0.971 no
C40 H402 . 0.969 no
C41 C42 . 1.53(4) yes
C41 H411 . 0.968 no
C41 H412 . 0.968 no
C42 C43 . 1.52(4) yes
C42 H422 . 0.972 no
C42 H421 . 0.969 no
C43 H431 . 0.950 no
C43 H432 . 0.950 no
C43 H433 . 0.950 no
O44 C45 . 1.44(3) yes
O44 C16 . 1.42(2) yes
C45 C46 . 1.56(3) yes
C45 H452 . 0.971 no
C45 H451 . 0.972 no
C46 C47 . 1.47(3) yes
C46 H462 . 0.974 no
C46 H461 . 0.972 no
C47 C48 . 1.59(3) yes
C47 H471 . 0.950 no
C47 H472 . 0.950 no
C48 C49 . 1.50(3) yes
C48 H481 . 0.950 no
C48 H482 . 0.950 no
C49 C50 . 1.48(3) yes
C49 H492 . 0.973 no
C49 H491 . 0.974 no
C50 C51 . 1.51(3) yes
C50 H501 . 0.970 no
C50 H502 . 0.972 no
C51 C52 . 1.48(3) yes
C51 H511 . 0.972 no
C51 H512 . 0.971 no
C52 C53 . 1.37(3) yes
C52 H521 . 0.950 no
C52 H522 . 0.950 no
C53 C54 . 1.46(3) yes
C53 H531 . 0.950 no
C53 H532 . 0.950 no
C54 C55 . 1.44(4) yes
C54 H541 . 0.950 no
C54 H542 . 0.950 no
C55 C56 . 1.50(3) yes
C55 H551 . 0.950 no
C55 H552 . 0.950 no
C56 H562 . 0.958 no
C56 H561 . 0.960 no
C56 H563 . 0.959 no
C63 C64 . 1.3901(9) yes
C63 C68 . 1.3903(5) yes
C64 C65 . 1.3902(5) yes
C64 H631 . 0.924 no
C65 C66 . 1.3903(5) yes
C65 H632 . 0.949 no
C66 C67 . 1.3901(9) yes
C66 H633 . 0.976 no
C67 C68 . 1.3903(5) yes
C67 H634 . 0.978 no
C68 H635 . 0.952 no
C57 C58 . 1.3906(5) yes
C57 C62 . 1.3907(6) yes
C58 C59 . 1.3910(9) yes
C58 H571 . 0.970 no
C59 C60 . 1.3908(6) yes
C59 H572 . 0.938 no
C60 C61 . 1.3906(5) yes
C60 H573 . 0.920 no
C61 C62 . 1.3910(9) yes
C61 H574 . 0.932 no
C62 H575 . 0.965 no
C12 C13 . 1.3906(5) yes
C12 C17 . 1.51(3) yes
C13 C14 . 1.3903(5) yes
C13 H131 . 0.940 no
C14 C15 . 1.3909(10) yes
C15 C16 . 1.3906(5) yes
C16 C17 . 1.35(3) yes
C17 H171 . 0.950 no

loop_
_geom_hbond_atom_site_label_D
_geom_hbond_atom_site_label_H
_geom_hbond_atom_site_label_A
_geom_hbond_site_symmetry_A
_geom_hbond_angle_DHA
_geom_hbond_distance_DH
_geom_hbond_distance_HA
_geom_hbond_distance_DA
_geom_hbond_publ_flag
C32 H322 O31 4_565 146.5(7) 0.976 2.595 3.45(3) yes

loop_
_oxford_twin_element_scale_factors
0.867(12)
0.133(12)
